data_9015357
loop_
_publ_author_name
'Averbuch-Pouchot M'

_publ_section_title
;
 On the existence of two new mixed-alkali cyclohexaphosphates Li3Na3P6O18(H2O)12
 and Li3K3P6O18(H2O)
 _cod_database_code 1008848
;
_journal_name_full 'Zeitschrift fur Anorganische und Allgemeine Chemie'
_journal_page_first 225
_journal_page_last 234
_journal_volume 574
_journal_year 1989
_chemical_formula_sum 'H8 Li Na O10 P2'
_space_group_IT_number 167
_symmetry_space_group_name_Hall '-R 3 2"c'
_symmetry_space_group_name_H-M 'R -3 c :H'
_cell_angle_alpha 90
_cell_angle_beta 90
_cell_angle_gamma 120
_cell_length_a 10.474
_cell_length_b 10.474
_cell_length_c 41.67999
_cell_formula_units_Z 18
_cell_volume 3959.892
_database_code_amcsd 0016714
_exptl_crystal_density_diffrn 1.962
_cod_duplicate_entry 1008848
_cod_original_sg_symbol_H-M 'R -3 c'
_cod_original_formula_sum 'Na Li P2 O10 H8'
_cod_database_code 9015357
_amcsd_formula_title Li3Na3P6O18(H2O)12

loop_
_space_group_symop_operation_xyz
x,y,z
2/3+x,1/3+y,1/3+z
1/3+x,2/3+y,2/3+z
x,x-y,1/2+z
2/3+x,1/3+x-y,5/6+z
1/3+x,2/3+x-y,1/6+z
y,x,1/2-z
2/3+y,1/3+x,5/6-z
1/3+y,2/3+x,1/6-z
-x+y,y,1/2+z
2/3-x+y,1/3+y,5/6+z
1/3-x+y,2/3+y,1/6+z
-x,-x+y,1/2-z
2/3-x,1/3-x+y,5/6-z
1/3-x,2/3-x+y,1/6-z
-y,-x,1/2+z
2/3-y,1/3-x,5/6+z
1/3-y,2/3-x,1/6+z
x-y,-y,1/2-z
2/3+x-y,1/3-y,5/6-z
1/3+x-y,2/3-y,1/6-z
y,-x+y,-z
2/3+y,1/3-x+y,1/3-z
1/3+y,2/3-x+y,2/3-z
-x+y,-x,z
2/3-x+y,1/3-x,1/3+z
1/3-x+y,2/3-x,2/3+z
-x,-y,-z
2/3-x,1/3-y,1/3-z
1/3-x,2/3-y,2/3-z
-y,x-y,z
2/3-y,1/3+x-y,1/3+z
1/3-y,2/3+x-y,2/3+z
x-y,x,-z
2/3+x-y,1/3+x,1/3-z
1/3+x-y,2/3+x,2/3-z

loop_
_atom_site_label
_atom_site_fract_x
_atom_site_fract_y
_atom_site_fract_z
Na1 0.00000 0.00000 0.13218
Na2 0.00000 0.00000 0.25000
Li1 0.49790 0.00000 0.25000
P1 0.81310 0.10869 0.48666
O1 0.56400 0.62870 0.21224
O2 0.45170 0.12910 0.34690
O3 0.13300 0.21770 0.16463
O4 0.36350 0.85890 0.07523
O5 0.56240 0.12120 0.04933
H1 0.21800 0.73600 0.24200
H2 0.52100 0.58500 0.06730
H3 0.79900 0.27800 0.13200
H4 0.19300 0.95800 0.28920

loop_
_cod_related_entry_id
_cod_related_entry_database
_cod_related_entry_code
1 AMCSD 0016714
